data_7250025
loop_
_publ_author_name
'Kory\<t\'akov\'a, Ad\'ela'
'Chatziadi, Argyro'
'Rohl\'i\<cek, Jan'
'Zme\<skalov\'a, Eli\<ska'
'Ber\'anek, Josef'
'\<So\'o\<s, Miroslav'

_publ_section_title
;
 Stability study and structural insights into cannabidiol cocrystals
;
_journal_issue 14
_journal_name_full CrystEngComm
_journal_page_first 2154
_journal_page_last 2165
_journal_paper_doi 10.1039/D4CE01314J
_journal_volume 27
_journal_year 2025
_chemical_absolute_configuration ad
_chemical_formula_moiety 'C31 H38 N2 O2'
_chemical_formula_sum 'C31 H38 N2 O2'
_chemical_formula_weight 470.65
_space_group_IT_number 4
_space_group_name_Hall 'P 2yb'
_space_group_name_H-M_alt 'P 1 21 1'
_symmetry_cell_setting monoclinic
_symmetry_space_group_name_H-M 'P 1 21 1'
_atom_sites_solution_hydrogens difmap
_atom_sites_solution_primary other
_audit_update_record
;
2024-02-15 deposited with the CCDC.	2025-02-25 downloaded from the CCDC.
;
_cell_angle_alpha 90
_cell_angle_beta 91.711(2)
_cell_angle_gamma 90
_cell_formula_units_Z 4
_cell_length_a 9.9190(2)
_cell_length_b 18.6995(4)
_cell_length_c 14.2034(3)
_cell_measurement_reflns_used 7768
_cell_measurement_temperature 95
_cell_measurement_theta_max 73.02
_cell_measurement_theta_min 8.16
_cell_volume 2633.28(10)
_computing_cell_refinement
; 
 CrysAlisPro (Rigaku Oxford Diffraction, 2017) 
;
_computing_data_collection 'SuperNova, (Oxford Diffraction, 2010)'
_computing_data_reduction
; 
 CrysAlisPro (Rigaku Oxford Diffraction, 2017) 
;
_computing_molecular_graphics 'CAMERON (Watkin et al., 1996)'
_computing_publication_material 'CRYSTALS (Betteridge et al., 2003)'
_computing_structure_refinement 'CRYSTALS (Betteridge et al., 2003)'
_computing_structure_solution 'Superflip (Palatinus & Chapuis, 2007)'
_diffrn_ambient_temperature 95
_diffrn_measured_fraction_theta_full 0.929
_diffrn_measured_fraction_theta_max 0.929
_diffrn_measurement_device Area
_diffrn_measurement_device_type 'Oxford Diffraction SuperNova'
_diffrn_measurement_method \w
_diffrn_radiation_monochromator 'focussing mirrors'
_diffrn_radiation_type 'Cu K\a'
_diffrn_radiation_wavelength 1.54184
_diffrn_reflns_av_R_equivalents 0.102
_diffrn_reflns_av_unetI/netI 0.090
_diffrn_reflns_limit_h_max 12
_diffrn_reflns_limit_h_min -10
_diffrn_reflns_limit_k_max 23
_diffrn_reflns_limit_k_min -22
_diffrn_reflns_limit_l_max 16
_diffrn_reflns_limit_l_min -17
_diffrn_reflns_number 19066
_diffrn_reflns_theta_full 73.163
_diffrn_reflns_theta_max 73.163
_diffrn_reflns_theta_min 3.113
_diffrn_standards_number 0
_exptl_absorpt_coefficient_mu 0.572
_exptl_absorpt_correction_T_max 0.97
_exptl_absorpt_correction_T_min 0.65
_exptl_absorpt_correction_type multi-scan
_exptl_absorpt_process_details
; 
 CrysAlisPro (Rigaku Oxford Diffraction, 2017) 
;
_exptl_crystal_colour colourless
_exptl_crystal_density_diffrn 1.187
_exptl_crystal_density_meas ?
_exptl_crystal_density_method 'not measured'
_exptl_crystal_description block
_exptl_crystal_F_000 1016
_exptl_crystal_size_max 0.249
_exptl_crystal_size_mid 0.130
_exptl_crystal_size_min 0.061
_refine_diff_density_max 0.39
_refine_diff_density_min -0.38
_refine_ls_abs_structure_details
; 
 Parsons, Flack & Wagner (2013), 
 0 Friedel Pairs 
;
_refine_ls_abs_structure_Flack 0.
_refine_ls_extinction_method None
_refine_ls_goodness_of_fit_ref 0.9309
_refine_ls_hydrogen_treatment constr
_refine_ls_matrix_type full
_refine_ls_number_parameters 632
_refine_ls_number_reflns 9310
_refine_ls_number_restraints 1
_refine_ls_R_factor_all 0.0678
_refine_ls_R_factor_gt 0.0585
_refine_ls_shift/su_max 0.0002967
_refine_ls_shift/su_mean 0.0000315
_refine_ls_structure_factor_coef Fsqd
_refine_ls_weighting_details
;
 Method= Modified Sheldrick 
 w=1/[\s^2^(F^2^) + ( 0.12P)^2^ + 0.00P] 
 ,where P=(max(Fo^2^,0) + 2Fc^2^)/3 
;
_refine_ls_weighting_scheme calc
_refine_ls_wR_factor_all 0.1573
_refine_ls_wR_factor_gt 0.1533
_refine_ls_wR_factor_ref 0.1573
_reflns_limit_h_max 12
_reflns_limit_h_min -12
_reflns_limit_k_max 23
_reflns_limit_k_min -22
_reflns_limit_l_max 17
_reflns_limit_l_min 0
_reflns_number_gt 7480
_reflns_number_total 9315
_reflns_threshold_expression I>2.0\s(I)
_oxford_diffrn_Wilson_B_factor 1.68
_oxford_diffrn_Wilson_scale 0.04
_oxford_refine_ls_r_factor_ref 0.0678
_oxford_refine_ls_scale 4.99(10)
_oxford_reflns_number_all 9310
_cod_data_source_file d4ce01314j2.cif
_cod_data_source_block I
_cod_depositor_comments
;
The following automatic conversions were performed:

data item '_exptl_crystal_density_meas' value 'not measured' was
changed to '?' -- the value is perceived as not measured.

Automatic conversion script
Id: cif_fix_values 8170 2020-07-09 18:12:32Z antanas 

 Adding full bibliography for 7250025--7250027.cif.
;
_cod_original_sg_symbol_H-M 'P 21 '
_cod_database_code 7250025
_oxford_refine_reflns_threshold_expression I>-3.0\s(I)
_oxford_refine_ls_r_factor_all 0.0678
_oxford_refine_ls_wr_factor_all 0.1573
_oxford_hooft_y 0.
_oxford_bijvoet_difference 0.
_oxford_refined_flack_x 0.1(3)

loop_
_symmetry_equiv_pos_as_xyz
x,y,z
-x,y+1/2,-z

loop_
_atom_site_label
_atom_site_type_symbol
_atom_site_fract_x
_atom_site_fract_y
_atom_site_fract_z
_atom_site_U_iso_or_equiv
_atom_site_occupancy
_atom_site_adp_type
_atom_site_refinement_flags_posn
_atom_site_refinement_flags_adp
_atom_site_refinement_flags_occupancy
_atom_site_disorder_assembly
_atom_site_disorder_group
_atom_site_attached_hydrogens
O1 O 0.4175(2) 0.49998(12) 0.62110(17) 0.0225 1.0000 Uani . . . . . .
C2 C 0.3026(3) 0.54064(16) 0.6175(2) 0.0149 1.0000 Uani . . . . . .
C3 C 0.1956(3) 0.51672(15) 0.5591(2) 0.0144 1.0000 Uani . . . . . .
C4 C 0.0797(3) 0.55952(15) 0.5555(2) 0.0148 1.0000 Uani . . . . . .
O5 O -0.0271(2) 0.53904(12) 0.49910(16) 0.0194 1.0000 Uani . . . . . .
C6 C 0.0710(3) 0.62257(15) 0.6091(2) 0.0154 1.0000 Uani . . . . . .
C7 C 0.1796(3) 0.64553(15) 0.6655(2) 0.0144 1.0000 Uani . . . . . .
C8 C 0.2964(3) 0.60363(16) 0.6691(2) 0.0158 1.0000 Uani . . . . . .
C9 C 0.1708(3) 0.71363(15) 0.7221(2) 0.0173 1.0000 Uani . . . . . .
C10 C 0.1555(3) 0.70067(16) 0.8279(2) 0.0180 1.0000 Uani . . . . . .
C11 C 0.1343(4) 0.77033(16) 0.8814(2) 0.0184 1.0000 Uani . . . . . .
C12 C 0.1235(4) 0.76113(17) 0.9873(2) 0.0218 1.0000 Uani . . . . . .
C13 C 0.0710(4) 0.82761(19) 1.0363(3) 0.0258 1.0000 Uani . . . . . .
C14 C 0.2136(3) 0.45045(15) 0.4979(2) 0.0146 1.0000 Uani . . . . . .
C15 C 0.2304(4) 0.47127(17) 0.3956(2) 0.0201 1.0000 Uani . . . . . .
C16 C 0.1926(4) 0.43164(18) 0.3219(2) 0.0235 1.0000 Uani . . . . . .
C17 C 0.1270(4) 0.35986(18) 0.3337(2) 0.0250 1.0000 Uani . . . . . .
C18 C 0.1370(4) 0.33239(17) 0.4348(2) 0.0225 1.0000 Uani . . . . . .
C19 C 0.1037(3) 0.39227(15) 0.5053(2) 0.0175 1.0000 Uani . . . . . .
C20 C 0.0904(4) 0.36264(16) 0.6039(2) 0.0232 1.0000 Uani . . . . . .
C21 C 0.2173(5) 0.3377(2) 0.6551(3) 0.0348 1.0000 Uani . . . . . .
C22 C -0.0302(4) 0.35668(19) 0.6416(3) 0.0315 1.0000 Uani . . . . . .
C23 C 0.2117(5) 0.4555(2) 0.2219(3) 0.0333 1.0000 Uani . . . . . .
O24 O 0.4612(2) 0.62932(12) 0.02371(16) 0.0186 1.0000 Uani . . . . . .
C25 C 0.5815(3) 0.61347(16) 0.0694(2) 0.0150 1.0000 Uani . . . . . .
C26 C 0.6745(3) 0.66862(16) 0.0867(2) 0.0141 1.0000 Uani . . . . . .
C27 C 0.7941(3) 0.65013(15) 0.1354(2) 0.0153 1.0000 Uani . . . . . .
O28 O 0.8824(2) 0.70419(12) 0.15643(16) 0.0193 1.0000 Uani . . . . . .
C29 C 0.8241(3) 0.57960(16) 0.1620(2) 0.0149 1.0000 Uani . . . . . .
C30 C 0.7289(3) 0.52547(15) 0.1436(2) 0.0154 1.0000 Uani . . . . . .
C31 C 0.6073(3) 0.54306(16) 0.0979(2) 0.0155 1.0000 Uani . . . . . .
C32 C 0.7594(3) 0.44947(16) 0.1730(2) 0.0192 1.0000 Uani . . . . . .
C33 C 0.7541(4) 0.43615(16) 0.2796(2) 0.0202 1.0000 Uani . . . . . .
C34 C 0.6138(4) 0.44586(18) 0.3192(2) 0.0247 1.0000 Uani . . . . . .
C35 C 0.6111(5) 0.4374(2) 0.4264(3) 0.0348 1.0000 Uani . . . . . .
C36 C 0.6234(7) 0.3600(3) 0.4595(4) 0.0573 1.0000 Uani . . . . . .
C37 C 0.6494(3) 0.74757(15) 0.0652(2) 0.0152 1.0000 Uani . . . . . .
C38 C 0.5750(4) 0.77998(16) 0.1469(2) 0.0189 1.0000 Uani . . . . . .
C39 C 0.4860(4) 0.83323(16) 0.1399(2) 0.0214 1.0000 Uani . . . . . .
C40 C 0.4575(4) 0.87041(17) 0.0473(2) 0.0217 1.0000 Uani . . . . . .
C41 C 0.5563(3) 0.84913(16) -0.0278(2) 0.0198 1.0000 Uani . . . . . .
C42 C 0.5781(3) 0.76774(16) -0.0284(2) 0.0157 1.0000 Uani . . . . . .
C43 C 0.6495(4) 0.74426(16) -0.1165(2) 0.0192 1.0000 Uani . . . . . .
C44 C 0.7793(4) 0.72541(18) -0.1167(3) 0.0249 1.0000 Uani . . . . . .
C45 C 0.5638(4) 0.7434(2) -0.2046(3) 0.0317 1.0000 Uani . . . . . .
C46 C 0.4113(4) 0.85962(19) 0.2239(3) 0.0295 1.0000 Uani . . . . . .
N47 N 0.0993(3) 0.67875(14) 0.2736(2) 0.0205 1.0000 Uani . . . . . .
C48 C 0.2078(4) 0.67573(18) 0.2206(2) 0.0208 1.0000 Uani . . . . . .
C49 C 0.3387(4) 0.67002(17) 0.2565(2) 0.0196 1.0000 Uani . . . . . .
C50 C 0.3607(3) 0.66789(15) 0.3541(2) 0.0155 1.0000 Uani . . . . . .
C51 C 0.4998(3) 0.65961(15) 0.3965(2) 0.0143 1.0000 Uani . . . . . .
C52 C 0.5277(3) 0.67062(17) 0.4925(2) 0.0190 1.0000 Uani . . . . . .
C53 C 0.6561(4) 0.65759(17) 0.5291(2) 0.0211 1.0000 Uani . . . . . .
N54 N 0.7585(3) 0.63486(14) 0.4769(2) 0.0190 1.0000 Uani . . . . . .
C55 C 0.7326(3) 0.62677(17) 0.3853(2) 0.0200 1.0000 Uani . . . . . .
C56 C 0.6065(3) 0.63769(17) 0.3423(2) 0.0186 1.0000 Uani . . . . . .
C57 C 0.2478(3) 0.67244(17) 0.4102(2) 0.0179 1.0000 Uani . . . . . .
C58 C 0.1206(4) 0.67763(17) 0.3673(2) 0.0215 1.0000 Uani . . . . . .
N59 N -0.3691(3) 0.54116(14) 0.7350(2) 0.0186 1.0000 Uani . . . . . .
C60 C -0.2596(4) 0.52092(17) 0.6891(2) 0.0201 1.0000 Uani . . . . . .
C61 C -0.1343(4) 0.51154(16) 0.7322(2) 0.0185 1.0000 Uani . . . . . .
C62 C -0.1173(3) 0.52279(15) 0.8286(2) 0.0160 1.0000 Uani . . . . . .
C63 C 0.0178(3) 0.51830(16) 0.8765(2) 0.0157 1.0000 Uani . . . . . .
C64 C 0.0404(4) 0.54623(18) 0.9665(2) 0.0212 1.0000 Uani . . . . . .
C65 C 0.1704(4) 0.54740(18) 1.0045(2) 0.0219 1.0000 Uani . . . . . .
N66 N 0.2794(3) 0.52386(14) 0.9606(2) 0.0217 1.0000 Uani . . . . . .
C67 C 0.2561(4) 0.49469(19) 0.8758(3) 0.0253 1.0000 Uani . . . . . .
C68 C 0.1287(4) 0.48995(18) 0.8318(2) 0.0222 1.0000 Uani . . . . . .
C69 C -0.2321(3) 0.54267(17) 0.8770(2) 0.0194 1.0000 Uani . . . . . .
C70 C -0.3540(4) 0.55115(17) 0.8273(3) 0.0224 1.0000 Uani . . . . . .
H61 H -0.0060 0.6502 0.6062 0.0181 1.0000 Uiso R . . . . .
H81 H 0.3690 0.6162 0.7076 0.0188 1.0000 Uiso R . . . . .
H92 H 0.2522 0.7428 0.7132 0.0217 1.0000 Uiso R . . . . .
H91 H 0.0927 0.7400 0.6985 0.0214 1.0000 Uiso R . . . . .
H102 H 0.2338 0.6758 0.8539 0.0221 1.0000 Uiso R . . . . .
H101 H 0.0774 0.6705 0.8358 0.0226 1.0000 Uiso R . . . . .
H112 H 0.2090 0.8029 0.8692 0.0228 1.0000 Uiso R . . . . .
H111 H 0.0504 0.7914 0.8564 0.0216 1.0000 Uiso R . . . . .
H121 H 0.2131 0.7495 1.0143 0.0262 1.0000 Uiso R . . . . .
H122 H 0.0654 0.7205 0.9979 0.0262 1.0000 Uiso R . . . . .
H132 H 0.0664 0.8207 1.1038 0.0390 1.0000 Uiso R . . . . .
H133 H 0.1283 0.8683 1.0239 0.0386 1.0000 Uiso R . . . . .
H131 H -0.0195 0.8381 1.0119 0.0388 1.0000 Uiso R . . . . .
H141 H 0.2990 0.4288 0.5203 0.0165 1.0000 Uiso R . . . . .
H151 H 0.2680 0.5172 0.3836 0.0243 1.0000 Uiso R . . . . .
H172 H 0.0321 0.3636 0.3142 0.0300 1.0000 Uiso R . . . . .
H171 H 0.1695 0.3254 0.2931 0.0302 1.0000 Uiso R . . . . .
H182 H 0.2285 0.3175 0.4482 0.0269 1.0000 Uiso R . . . . .
H181 H 0.0786 0.2920 0.4428 0.0275 1.0000 Uiso R . . . . .
H191 H 0.0180 0.4134 0.4866 0.0209 1.0000 Uiso R . . . . .
H212 H 0.1983 0.3196 0.7177 0.0516 1.0000 Uiso R . . . . .
H213 H 0.2791 0.3770 0.6620 0.0516 1.0000 Uiso R . . . . .
H211 H 0.2601 0.3005 0.6204 0.0519 1.0000 Uiso R . . . . .
H222 H -0.1089 0.3691 0.6072 0.0381 1.0000 Uiso R . . . . .
H221 H -0.0386 0.3381 0.7025 0.0387 1.0000 Uiso R . . . . .
H233 H 0.2581 0.4178 0.1888 0.0498 1.0000 Uiso R . . . . .
H231 H 0.1234 0.4634 0.1907 0.0496 1.0000 Uiso R . . . . .
H232 H 0.2650 0.4990 0.2203 0.0503 1.0000 Uiso R . . . . .
H291 H 0.9065 0.5702 0.1924 0.0179 1.0000 Uiso R . . . . .
H311 H 0.5414 0.5080 0.0870 0.0188 1.0000 Uiso R . . . . .
H322 H 0.6935 0.4187 0.1423 0.0236 1.0000 Uiso R . . . . .
H321 H 0.8482 0.4359 0.1495 0.0234 1.0000 Uiso R . . . . .
H332 H 0.8170 0.4676 0.3135 0.0242 1.0000 Uiso R . . . . .
H331 H 0.7781 0.3869 0.2917 0.0247 1.0000 Uiso R . . . . .
H342 H 0.5849 0.4934 0.3022 0.0301 1.0000 Uiso R . . . . .
H341 H 0.5549 0.4102 0.2899 0.0299 1.0000 Uiso R . . . . .
H352 H 0.5269 0.4572 0.4498 0.0427 1.0000 Uiso R . . . . .
H351 H 0.6871 0.4645 0.4533 0.0422 1.0000 Uiso R . . . . .
H362 H 0.6180 0.3582 0.5275 0.0856 1.0000 Uiso R . . . . .
H361 H 0.5497 0.3333 0.4300 0.0861 1.0000 Uiso R . . . . .
H363 H 0.7084 0.3398 0.4408 0.0863 1.0000 Uiso R . . . . .
H371 H 0.7394 0.7694 0.0652 0.0176 1.0000 Uiso R . . . . .
H381 H 0.5926 0.7606 0.2063 0.0230 1.0000 Uiso R . . . . .
H401 H 0.4607 0.9218 0.0573 0.0261 1.0000 Uiso R . . . . .
H402 H 0.3673 0.8583 0.0245 0.0260 1.0000 Uiso R . . . . .
H411 H 0.5227 0.8656 -0.0896 0.0236 1.0000 Uiso R . . . . .
H412 H 0.6422 0.8716 -0.0139 0.0239 1.0000 Uiso R . . . . .
H421 H 0.4893 0.7452 -0.0305 0.0191 1.0000 Uiso R . . . . .
H441 H 0.8193 0.7115 -0.1722 0.0303 1.0000 Uiso R . . . . .
H442 H 0.8302 0.7260 -0.0606 0.0295 1.0000 Uiso R . . . . .
H451 H 0.6168 0.7288 -0.2572 0.0475 1.0000 Uiso R . . . . .
H453 H 0.5245 0.7896 -0.2165 0.0479 1.0000 Uiso R . . . . .
H452 H 0.4923 0.7092 -0.1980 0.0484 1.0000 Uiso R . . . . .
H463 H 0.3146 0.8598 0.2086 0.0435 1.0000 Uiso R . . . . .
H461 H 0.4390 0.9071 0.2395 0.0441 1.0000 Uiso R . . . . .
H462 H 0.4306 0.8295 0.2781 0.0437 1.0000 Uiso R . . . . .
H481 H 0.1934 0.6767 0.1558 0.0242 1.0000 Uiso R . . . . .
H491 H 0.4114 0.6677 0.2154 0.0229 1.0000 Uiso R . . . . .
H521 H 0.4584 0.6854 0.5318 0.0234 1.0000 Uiso R . . . . .
H531 H 0.6757 0.6654 0.5936 0.0248 1.0000 Uiso R . . . . .
H551 H 0.8044 0.6125 0.3476 0.0244 1.0000 Uiso R . . . . .
H561 H 0.5921 0.6304 0.2772 0.0222 1.0000 Uiso R . . . . .
H571 H 0.2567 0.6721 0.4759 0.0206 1.0000 Uiso R . . . . .
H581 H 0.0466 0.6796 0.4057 0.0258 1.0000 Uiso R . . . . .
H601 H -0.2721 0.5136 0.6238 0.0229 1.0000 Uiso R . . . . .
H611 H -0.0593 0.4987 0.6966 0.0226 1.0000 Uiso R . . . . .
H641 H -0.0300 0.5642 1.0016 0.0251 1.0000 Uiso R . . . . .
H651 H 0.1825 0.5657 1.0640 0.0267 1.0000 Uiso R . . . . .
H671 H 0.3314 0.4768 0.8448 0.0299 1.0000 Uiso R . . . . .
H681 H 0.1174 0.4690 0.7720 0.0272 1.0000 Uiso R . . . . .
H691 H -0.2261 0.5500 0.9421 0.0232 1.0000 Uiso R . . . . .
H701 H -0.4283 0.5656 0.8611 0.0274 1.0000 Uiso R . . . . .
H11 H 0.4690 0.5115 0.6659 0.0335 1.0000 Uiso R . . . . .
H281 H 0.9425 0.6942 0.1967 0.0288 1.0000 Uiso R . . . . .
H241 H 0.4381 0.5890 0.0063 0.0283 1.0000 Uiso R . . . . .
H51 H -0.0847 0.5718 0.4991 0.0304 1.0000 Uiso R . . . . .

loop_
_atom_site_aniso_label
_atom_site_aniso_U_11
_atom_site_aniso_U_22
_atom_site_aniso_U_33
_atom_site_aniso_U_23
_atom_site_aniso_U_13
_atom_site_aniso_U_12
O1 0.0161(13) 0.0241(11) 0.0270(13) -0.0090(9) -0.0068(9) 0.0068(8)
C2 0.0142(15) 0.0196(13) 0.0108(14) 0.0007(11) -0.0009(11) 0.0028(10)
C3 0.0190(17) 0.0151(13) 0.0092(14) -0.0001(10) 0.0018(11) -0.0002(10)
C4 0.0163(16) 0.0183(14) 0.0097(14) 0.0011(10) 0.0004(11) -0.0010(10)
O5 0.0151(11) 0.0223(10) 0.0205(11) -0.0043(9) -0.0060(9) 0.0037(8)
C6 0.0173(16) 0.0177(14) 0.0114(14) -0.0004(10) 0.0008(11) 0.0023(10)
C7 0.0190(17) 0.0149(13) 0.0095(13) 0.0013(10) 0.0033(11) 0.0005(10)
C8 0.0138(16) 0.0210(15) 0.0126(15) -0.0016(11) -0.0015(11) -0.0016(10)
C9 0.0207(17) 0.0175(14) 0.0136(15) 0.0002(11) -0.0010(12) 0.0001(11)
C10 0.0231(18) 0.0176(13) 0.0133(15) -0.0000(11) 0.0005(12) 0.0006(11)
C11 0.0231(18) 0.0187(14) 0.0136(15) -0.0006(11) 0.0029(12) 0.0008(11)
C12 0.0243(19) 0.0247(16) 0.0166(17) -0.0013(12) 0.0027(13) -0.0013(12)
C13 0.031(2) 0.0276(16) 0.0191(17) -0.0068(13) 0.0029(14) -0.0032(13)
C14 0.0145(16) 0.0165(13) 0.0127(15) -0.0027(11) 0.0001(11) 0.0004(10)
C15 0.0213(18) 0.0216(15) 0.0178(17) -0.0012(11) 0.0038(13) 0.0013(11)
C16 0.027(2) 0.0292(17) 0.0142(16) -0.0017(12) 0.0015(13) 0.0061(13)
C17 0.030(2) 0.0254(16) 0.0196(17) -0.0092(13) -0.0008(14) 0.0025(13)
C18 0.0231(18) 0.0201(15) 0.0241(18) -0.0066(12) -0.0028(13) -0.0005(11)
C19 0.0177(17) 0.0165(14) 0.0183(16) -0.0021(11) -0.0005(12) -0.0001(10)
C20 0.032(2) 0.0157(14) 0.0220(17) -0.0025(12) 0.0005(14) -0.0014(12)
C21 0.047(3) 0.0322(19) 0.025(2) 0.0072(15) -0.0031(17) 0.0014(16)
C22 0.040(2) 0.0286(18) 0.0266(19) -0.0014(14) 0.0084(16) -0.0071(14)
C23 0.050(3) 0.035(2) 0.0150(18) -0.0031(14) 0.0031(16) 0.0004(16)
O24 0.0148(12) 0.0194(10) 0.0211(12) 0.0011(8) -0.0076(9) -0.0018(8)
C25 0.0142(16) 0.0220(15) 0.0088(14) -0.0003(11) 0.0010(11) -0.0002(11)
C26 0.0162(16) 0.0170(13) 0.0092(14) 0.0007(10) 0.0015(11) 0.0004(11)
C27 0.0158(17) 0.0194(14) 0.0109(14) -0.0011(10) 0.0014(11) -0.0022(10)
O28 0.0147(12) 0.0222(10) 0.0206(12) 0.0035(9) -0.0058(9) -0.0037(8)
C29 0.0094(15) 0.0238(15) 0.0114(14) -0.0007(11) -0.0004(11) 0.0004(10)
C30 0.0179(17) 0.0175(14) 0.0112(14) -0.0020(10) 0.0039(11) -0.0005(10)
C31 0.0166(16) 0.0181(13) 0.0117(14) -0.0017(11) -0.0007(11) -0.0022(11)
C32 0.0211(18) 0.0176(14) 0.0187(16) -0.0026(11) -0.0017(12) 0.0011(11)
C33 0.0249(18) 0.0193(15) 0.0162(16) -0.0000(11) -0.0023(12) -0.0011(11)
C34 0.026(2) 0.0261(16) 0.0218(18) 0.0011(13) 0.0054(13) -0.0020(12)
C35 0.040(2) 0.043(2) 0.023(2) 0.0002(15) 0.0050(16) -0.0098(16)
C36 0.094(5) 0.050(3) 0.028(2) 0.017(2) 0.005(2) -0.010(3)
C37 0.0130(15) 0.0163(14) 0.0160(15) -0.0009(11) -0.0017(11) -0.0028(10)
C38 0.0251(19) 0.0168(14) 0.0147(16) -0.0013(11) 0.0001(12) -0.0018(11)
C39 0.0251(19) 0.0184(14) 0.0210(17) -0.0024(12) 0.0053(13) -0.0011(12)
C40 0.0210(19) 0.0209(15) 0.0234(17) 0.0012(12) 0.0027(13) 0.0050(11)
C41 0.0206(17) 0.0216(15) 0.0171(16) 0.0033(12) -0.0017(12) 0.0002(11)
C42 0.0130(15) 0.0199(14) 0.0142(15) 0.0005(10) -0.0008(11) 0.0001(10)
C43 0.0263(18) 0.0180(14) 0.0135(15) 0.0021(11) 0.0018(13) -0.0001(11)
C44 0.025(2) 0.0316(18) 0.0187(17) 0.0009(13) 0.0084(13) 0.0005(12)
C45 0.044(2) 0.0359(19) 0.0151(18) -0.0073(14) -0.0045(15) 0.0058(16)
C46 0.042(2) 0.0227(16) 0.0247(18) -0.0006(13) 0.0114(15) 0.0064(14)
N47 0.0185(15) 0.0203(12) 0.0222(15) 0.0022(10) -0.0058(11) -0.0016(9)
C48 0.0214(18) 0.0267(16) 0.0139(15) 0.0023(12) -0.0065(12) -0.0011(12)
C49 0.0212(18) 0.0234(15) 0.0140(15) 0.0018(12) -0.0006(12) -0.0004(12)
C50 0.0154(16) 0.0127(12) 0.0183(16) 0.0023(11) -0.0016(11) -0.0009(10)
C51 0.0166(17) 0.0155(13) 0.0108(14) 0.0019(10) -0.0010(11) -0.0003(10)
C52 0.0159(17) 0.0269(15) 0.0142(15) -0.0006(12) 0.0011(12) 0.0027(12)
C53 0.0219(19) 0.0277(17) 0.0135(16) -0.0022(12) -0.0027(13) 0.0040(12)
N54 0.0151(14) 0.0226(13) 0.0191(14) -0.0012(10) -0.0027(10) 0.0030(10)
C55 0.0167(17) 0.0266(16) 0.0169(16) -0.0031(12) 0.0031(12) 0.0042(11)
C56 0.0192(17) 0.0244(15) 0.0121(15) -0.0000(12) -0.0012(12) -0.0000(11)
C57 0.0165(16) 0.0230(14) 0.0140(15) 0.0009(11) -0.0012(12) -0.0003(11)
C58 0.0170(17) 0.0259(15) 0.0216(17) 0.0025(12) -0.0009(13) 0.0008(11)
N59 0.0140(13) 0.0188(12) 0.0229(14) 0.0011(10) -0.0034(10) 0.0003(9)
C60 0.0178(17) 0.0291(16) 0.0133(15) 0.0010(12) 0.0011(12) -0.0014(11)
C61 0.0166(17) 0.0240(15) 0.0149(15) 0.0014(11) 0.0012(12) -0.0009(11)
C62 0.0174(16) 0.0140(13) 0.0166(15) 0.0017(11) 0.0009(12) -0.0031(10)
C63 0.0183(17) 0.0169(13) 0.0119(15) 0.0022(10) -0.0001(12) -0.0029(10)
C64 0.0214(18) 0.0278(15) 0.0145(15) -0.0003(12) 0.0003(12) -0.0010(12)
C65 0.0234(18) 0.0285(16) 0.0134(15) 0.0004(12) -0.0043(12) -0.0043(12)
N66 0.0185(15) 0.0223(13) 0.0240(15) 0.0023(10) -0.0046(11) -0.0025(9)
C67 0.0163(18) 0.0305(17) 0.0291(19) -0.0038(14) -0.0014(14) 0.0016(12)
C68 0.0178(18) 0.0290(16) 0.0194(16) -0.0061(13) -0.0030(12) 0.0014(12)
C69 0.0204(17) 0.0234(14) 0.0143(15) -0.0035(12) 0.0012(12) -0.0004(12)
C70 0.0179(17) 0.0240(15) 0.0254(18) -0.0034(12) 0.0013(13) 0.0013(11)

loop_
_atom_type_symbol
_atom_type_scat_dispersion_real
_atom_type_scat_dispersion_imag
_atom_type_scat_Cromer_Mann_a1
_atom_type_scat_Cromer_Mann_b1
_atom_type_scat_Cromer_Mann_a2
_atom_type_scat_Cromer_Mann_b2
_atom_type_scat_Cromer_Mann_a3
_atom_type_scat_Cromer_Mann_b3
_atom_type_scat_Cromer_Mann_a4
_atom_type_scat_Cromer_Mann_b4
_atom_type_scat_Cromer_Mann_c
_atom_type_scat_source
C 0.0181 0.0091 2.3100 20.8439 1.0200 10.2075 1.5886 0.5687 0.8650 51.6512 0.2156 'International Tables Vol C 4.2.6.8 and 6.1.1.4'
H 0.0000 0.0000 0.4930 10.5109 0.3229 26.1257 0.1402 3.1424 0.0408 57.7998 0.0030 'International Tables Vol C 4.2.6.8 and 6.1.1.4'
O 0.0492 0.0322 3.0485 13.2771 2.2868 5.7011 1.5463 0.3239 0.8670 32.9089 0.2508 'International Tables Vol C 4.2.6.8 and 6.1.1.4'
N 0.0311 0.0180 12.2126 0.0057 3.1322 9.8933 2.0125 28.9975 1.1663 0.5826 -11.5290 'International Tables Vol C 4.2.6.8 and 6.1.1.4'

loop_
_geom_angle_atom_site_label_1
_geom_angle_site_symmetry_1
_geom_angle_atom_site_label_2
_geom_angle_site_symmetry_2
_geom_angle_atom_site_label_3
_geom_angle_site_symmetry_3
_geom_angle
_geom_angle_publ_flag
C2 . O1 . H11 . 112.1 no
O1 . C2 . C3 . 117.4(3) yes
O1 . C2 . C8 . 120.0(3) yes
C3 . C2 . C8 . 122.5(3) yes
C2 . C3 . C4 . 116.5(3) yes
C2 . C3 . C14 . 119.8(3) yes
C4 . C3 . C14 . 123.6(3) yes
C3 . C4 . O5 . 118.9(3) yes
C3 . C4 . C6 . 121.5(3) yes
O5 . C4 . C6 . 119.6(3) yes
C4 . O5 . H51 . 108.3 no
C4 . C6 . C7 . 120.7(3) yes
C4 . C6 . H61 . 120.7 no
C7 . C6 . H61 . 118.6 no
C6 . C7 . C8 . 118.3(3) yes
C6 . C7 . C9 . 120.7(3) yes
C8 . C7 . C9 . 120.9(3) yes
C7 . C8 . C2 . 120.3(3) yes
C7 . C8 . H81 . 120.7 no
C2 . C8 . H81 . 118.9 no
C7 . C9 . C10 . 113.4(2) yes
C7 . C9 . H92 . 109.8 no
C10 . C9 . H92 . 108.6 no
C7 . C9 . H91 . 107.7 no
C10 . C9 . H91 . 108.5 no
H92 . C9 . H91 . 108.8 no
C9 . C10 . C11 . 111.8(2) yes
C9 . C10 . H102 . 110.3 no
C11 . C10 . H102 . 109.9 no
C9 . C10 . H101 . 108.0 no
C11 . C10 . H101 . 108.5 no
H102 . C10 . H101 . 108.2 no
C10 . C11 . C12 . 114.2(3) yes
C10 . C11 . H112 . 109.1 no
C12 . C11 . H112 . 108.7 no
C10 . C11 . H111 . 107.0 no
C12 . C11 . H111 . 108.6 no
H112 . C11 . H111 . 109.0 no
C11 . C12 . C13 . 113.2(3) yes
C11 . C12 . H121 . 108.7 no
C13 . C12 . H121 . 108.7 no
C11 . C12 . H122 . 107.6 no
C13 . C12 . H122 . 110.8 no
H121 . C12 . H122 . 107.5 no
C12 . C13 . H132 . 111.7 no
C12 . C13 . H133 . 110.3 no
H132 . C13 . H133 . 109.2 no
C12 . C13 . H131 . 109.0 no
H132 . C13 . H131 . 108.1 no
H133 . C13 . H131 . 108.4 no
C3 . C14 . C15 . 110.8(2) yes
C3 . C14 . C19 . 115.9(3) yes
C15 . C14 . C19 . 110.1(2) yes
C3 . C14 . H141 . 105.4 no
C15 . C14 . H141 . 107.3 no
C19 . C14 . H141 . 106.9 no
C14 . C15 . C16 . 125.1(3) yes
C14 . C15 . H151 . 117.2 no
C16 . C15 . H151 . 117.7 no
C15 . C16 . C17 . 121.6(3) yes
C15 . C16 . C23 . 122.5(3) yes
C17 . C16 . C23 . 115.9(3) yes
C16 . C17 . C18 . 112.9(3) yes
C16 . C17 . H172 . 108.8 no
C18 . C17 . H172 . 109.0 no
C16 . C17 . H171 . 109.3 no
C18 . C17 . H171 . 108.5 no
H172 . C17 . H171 . 108.2 no
C17 . C18 . C19 . 110.9(3) yes
C17 . C18 . H182 . 108.5 no
C19 . C18 . H182 . 107.5 no
C17 . C18 . H181 . 110.7 no
C19 . C18 . H181 . 110.7 no
H182 . C18 . H181 . 108.5 no
C18 . C19 . C14 . 107.5(3) yes
C18 . C19 . C20 . 111.1(3) yes
C14 . C19 . C20 . 113.7(3) yes
C18 . C19 . H191 . 108.7 no
C14 . C19 . H191 . 108.0 no
C20 . C19 . H191 . 107.6 no
C19 . C20 . C21 . 117.7(3) yes
C19 . C20 . C22 . 120.4(3) yes
C21 . C20 . C22 . 121.8(4) yes
C20 . C21 . H212 . 111.5 no
C20 . C21 . H213 . 109.5 no
H212 . C21 . H213 . 108.2 no
C20 . C21 . H211 . 110.6 no
H212 . C21 . H211 . 108.5 no
H213 . C21 . H211 . 108.5 no
C20 . C22 . H222 . 120.9 no
C20 . C22 . H221 . 120.5 no
H222 . C22 . H221 . 118.5 no
C16 . C23 . H233 . 108.4 no
C16 . C23 . H231 . 109.5 no
H233 . C23 . H231 . 108.7 no
C16 . C23 . H232 . 110.8 no
H233 . C23 . H232 . 109.3 no
H231 . C23 . H232 . 110.1 no
C25 . O24 . H241 . 100.0 no
O24 . C25 . C26 . 118.8(3) yes
O24 . C25 . C31 . 119.3(3) yes
C26 . C25 . C31 . 121.9(3) yes
C25 . C26 . C27 . 116.7(3) yes
C25 . C26 . C37 . 125.1(3) yes
C27 . C26 . C37 . 118.0(3) yes
C26 . C27 . O28 . 117.0(3) yes
C26 . C27 . C29 . 122.4(3) yes
O28 . C27 . C29 . 120.6(3) yes
C27 . O28 . H281 . 115.2 no
C27 . C29 . C30 . 119.5(3) yes
C27 . C29 . H291 . 118.6 no
C30 . C29 . H291 . 121.8 no
C29 . C30 . C31 . 119.0(3) yes
C29 . C30 . C32 . 120.0(3) yes
C31 . C30 . C32 . 121.0(3) yes
C25 . C31 . C30 . 120.4(3) yes
C25 . C31 . H311 . 119.4 no
C30 . C31 . H311 . 120.2 no
C30 . C32 . C33 . 114.4(3) yes
C30 . C32 . H322 . 108.0 no
C33 . C32 . H322 . 107.8 no
C30 . C32 . H321 . 108.8 no
C33 . C32 . H321 . 110.5 no
H322 . C32 . H321 . 107.1 no
C32 . C33 . C34 . 113.7(3) yes
C32 . C33 . H332 . 110.4 no
C34 . C33 . H332 . 108.9 no
C32 . C33 . H331 . 108.3 no
C34 . C33 . H331 . 105.7 no
H332 . C33 . H331 . 109.7 no
C33 . C34 . C35 . 113.4(3) yes
C33 . C34 . H342 . 106.6 no
C35 . C34 . H342 . 109.3 no
C33 . C34 . H341 . 107.7 no
C35 . C34 . H341 . 109.1 no
H342 . C34 . H341 . 110.8 no
C34 . C35 . C36 . 113.6(4) yes
C34 . C35 . H352 . 109.8 no
C36 . C35 . H352 . 108.3 no
C34 . C35 . H351 . 107.4 no
C36 . C35 . H351 . 108.5 no
H352 . C35 . H351 . 109.1 no
C35 . C36 . H362 . 109.4 no
C35 . C36 . H361 . 107.6 no
H362 . C36 . H361 . 110.4 no
C35 . C36 . H363 . 110.3 no
H362 . C36 . H363 . 109.6 no
H361 . C36 . H363 . 109.4 no
C26 . C37 . C38 . 108.3(3) yes
C26 . C37 . C42 . 118.6(2) yes
C38 . C37 . C42 . 110.0(3) yes
C26 . C37 . H371 . 105.0 no
C38 . C37 . H371 . 107.3 no
C42 . C37 . H371 . 107.0 no
C37 . C38 . C39 . 125.2(3) yes
C37 . C38 . H381 . 117.0 no
C39 . C38 . H381 . 117.7 no
C38 . C39 . C40 . 121.1(3) yes
C38 . C39 . C46 . 121.7(3) yes
C40 . C39 . C46 . 117.1(3) yes
C39 . C40 . C41 . 112.5(3) yes
C39 . C40 . H401 . 109.0 no
C41 . C40 . H401 . 109.9 no
C39 . C40 . H402 . 109.4 no
C41 . C40 . H402 . 108.1 no
H401 . C40 . H402 . 107.8 no
C40 . C41 . C42 . 110.9(3) yes
C40 . C41 . H411 . 109.7 no
C42 . C41 . H411 . 110.5 no
C40 . C41 . H412 . 109.1 no
C42 . C41 . H412 . 108.0 no
H411 . C41 . H412 . 108.7 no
C41 . C42 . C37 . 107.4(2) yes
C41 . C42 . C43 . 111.1(3) yes
C37 . C42 . C43 . 115.3(3) yes
C41 . C42 . H421 . 107.6 no
C37 . C42 . H421 . 108.2 no
C43 . C42 . H421 . 107.0 no
C42 . C43 . C44 . 123.4(3) yes
C42 . C43 . C45 . 115.1(3) yes
C44 . C43 . C45 . 121.4(3) yes
C43 . C44 . H441 . 120.8 no
C43 . C44 . H442 . 119.7 no
H441 . C44 . H442 . 119.5 no
C43 . C45 . H451 . 110.0 no
C43 . C45 . H453 . 111.0 no
H451 . C45 . H453 . 110.1 no
C43 . C45 . H452 . 109.2 no
H451 . C45 . H452 . 107.9 no
H453 . C45 . H452 . 108.6 no
C39 . C46 . H463 . 109.2 no
C39 . C46 . H461 . 110.1 no
H463 . C46 . H461 . 108.8 no
C39 . C46 . H462 . 110.4 no
H463 . C46 . H462 . 110.4 no
H461 . C46 . H462 . 108.0 no
C48 . N47 . C58 . 117.0(3) yes
N47 . C48 . C49 . 124.0(3) yes
N47 . C48 . H481 . 117.2 no
C49 . C48 . H481 . 118.8 no
C48 . C49 . C50 . 119.0(3) yes
C48 . C49 . H491 . 120.1 no
C50 . C49 . H491 . 120.9 no
C49 . C50 . C51 . 121.1(3) yes
C49 . C50 . C57 . 117.4(3) yes
C51 . C50 . C57 . 121.5(3) yes
C50 . C51 . C52 . 122.0(3) yes
C50 . C51 . C56 . 121.0(3) yes
C52 . C51 . C56 . 116.9(3) yes
C51 . C52 . C53 . 119.6(3) yes
C51 . C52 . H521 . 119.7 no
C53 . C52 . H521 . 120.7 no
C52 . C53 . N54 . 123.4(3) yes
C52 . C53 . H531 . 120.0 no
N54 . C53 . H531 . 116.6 no
C53 . N54 . C55 . 116.7(3) yes
N54 . C55 . C56 . 124.0(3) yes
N54 . C55 . H551 . 117.5 no
C56 . C55 . H551 . 118.5 no
C55 . C56 . C51 . 119.3(3) yes
C55 . C56 . H561 . 121.2 no
C51 . C56 . H561 . 119.5 no
C50 . C57 . C58 . 119.2(3) yes
C50 . C57 . H571 . 121.1 no
C58 . C57 . H571 . 119.7 no
C57 . C58 . N47 . 123.4(3) yes
C57 . C58 . H581 . 117.9 no
N47 . C58 . H581 . 118.7 no
C60 . N59 . C70 . 116.9(3) yes
N59 . C60 . C61 . 123.5(3) yes
N59 . C60 . H601 . 115.9 no
C61 . C60 . H601 . 120.6 no
C60 . C61 . C62 . 119.9(3) yes
C60 . C61 . H611 . 120.6 no
C62 . C61 . H611 . 119.5 no
C61 . C62 . C63 . 121.5(3) yes
C61 . C62 . C69 . 116.6(3) yes
C63 . C62 . C69 . 121.7(3) yes
C62 . C63 . C64 . 121.2(3) yes
C62 . C63 . C68 . 121.8(3) yes
C64 . C63 . C68 . 117.0(3) yes
C63 . C64 . C65 . 119.2(3) yes
C63 . C64 . H641 . 121.5 no
C65 . C64 . H641 . 119.3 no
C64 . C65 . N66 . 124.7(3) yes
C64 . C65 . H651 . 117.4 no
N66 . C65 . H651 . 117.8 no
C65 . N66 . C67 . 115.7(3) yes
N66 . C67 . C68 . 124.0(3) yes
N66 . C67 . H671 . 116.7 no
C68 . C67 . H671 . 119.3 no
C67 . C68 . C63 . 119.3(3) yes
C67 . C68 . H681 . 120.9 no
C63 . C68 . H681 . 119.8 no
C62 . C69 . C70 . 119.3(3) yes
C62 . C69 . H691 . 119.8 no
C70 . C69 . H691 . 121.0 no
C69 . C70 . N59 . 123.7(3) yes
C69 . C70 . H701 . 117.5 no
N59 . C70 . H701 . 118.8 no

loop_
_geom_bond_atom_site_label_1
_geom_bond_site_symmetry_1
_geom_bond_atom_site_label_2
_geom_bond_site_symmetry_2
_geom_bond_distance
_geom_bond_publ_flag
O1 . C2 . 1.370(4) yes
O1 . H11 . 0.832 no
C2 . C3 . 1.401(4) yes
C2 . C8 . 1.390(4) yes
C3 . C4 . 1.400(4) yes
C3 . C14 . 1.527(4) yes
C4 . O5 . 1.364(4) yes
C4 . C6 . 1.407(4) yes
O5 . H51 . 0.837 no
C6 . C7 . 1.391(4) yes
C6 . H61 . 0.922 no
C7 . C8 . 1.399(4) yes
C7 . C9 . 1.510(4) yes
C8 . H81 . 0.922 no
C9 . C10 . 1.534(4) yes
C9 . H92 . 0.986 no
C9 . H91 . 0.970 no
C10 . C11 . 1.525(4) yes
C10 . H102 . 0.969 no
C10 . H101 . 0.967 no
C11 . C12 . 1.521(4) yes
C11 . H112 . 0.978 no
C11 . H111 . 0.978 no
C12 . C13 . 1.524(5) yes
C12 . H121 . 0.982 no
C12 . H122 . 0.968 no
C13 . H132 . 0.970 no
C13 . H133 . 0.969 no
C13 . H131 . 0.972 no
C14 . C15 . 1.519(4) yes
C14 . C19 . 1.546(4) yes
C14 . H141 . 0.983 no
C15 . C16 . 1.327(5) yes
C15 . H151 . 0.954 no
C16 . C17 . 1.503(5) yes
C16 . C23 . 1.506(5) yes
C17 . C18 . 1.526(5) yes
C17 . H172 . 0.975 no
C17 . H171 . 0.969 no
C18 . C19 . 1.544(4) yes
C18 . H182 . 0.963 no
C18 . H181 . 0.961 no
C19 . C20 . 1.514(5) yes
C19 . H191 . 0.968 no
C20 . C21 . 1.508(5) yes
C20 . C22 . 1.331(6) yes
C21 . H212 . 0.975 no
C21 . H213 . 0.961 no
C21 . H211 . 0.959 no
C22 . H222 . 0.937 no
C22 . H221 . 0.939 no
C23 . H233 . 0.972 no
C23 . H231 . 0.981 no
C23 . H232 . 0.970 no
O24 . C25 . 1.373(4) yes
O24 . H241 . 0.824 no
C25 . C26 . 1.401(4) yes
C25 . C31 . 1.399(4) yes
C26 . C27 . 1.400(4) yes
C26 . C37 . 1.526(4) yes
C27 . O28 . 1.364(4) yes
C27 . C29 . 1.401(4) yes
O28 . H281 . 0.835 no
C29 . C30 . 1.403(4) yes
C29 . H291 . 0.930 no
C30 . C31 . 1.392(5) yes
C30 . C32 . 1.509(4) yes
C31 . H311 . 0.935 no
C32 . C33 . 1.537(5) yes
C32 . H322 . 0.966 no
C32 . H321 . 0.984 no
C33 . C34 . 1.527(5) yes
C33 . H332 . 0.974 no
C33 . H331 . 0.965 no
C34 . C35 . 1.532(5) yes
C34 . H342 . 0.963 no
C34 . H341 . 0.971 no
C35 . C36 . 1.526(6) yes
C35 . H352 . 0.980 no
C35 . H351 . 0.977 no
C36 . H362 . 0.970 no
C36 . H361 . 0.971 no
C36 . H363 . 0.968 no
C37 . C38 . 1.519(4) yes
C37 . C42 . 1.535(4) yes
C37 . H371 . 0.982 no
C38 . C39 . 1.332(5) yes
C38 . H381 . 0.930 no
C39 . C40 . 1.506(5) yes
C39 . C46 . 1.506(5) yes
C40 . C41 . 1.523(5) yes
C40 . H401 . 0.971 no
C40 . H402 . 0.969 no
C41 . C42 . 1.537(4) yes
C41 . H411 . 0.980 no
C41 . H412 . 0.965 no
C42 . C43 . 1.521(4) yes
C42 . H421 . 0.976 no
C43 . C44 . 1.334(5) yes
C43 . C45 . 1.492(5) yes
C44 . H441 . 0.931 no
C44 . H442 . 0.930 no
C45 . H451 . 0.967 no
C45 . H453 . 0.961 no
C45 . H452 . 0.962 no
C46 . H463 . 0.977 no
C46 . H461 . 0.954 no
C46 . H462 . 0.969 no
N47 . C48 . 1.332(5) yes
N47 . C58 . 1.341(5) yes
C48 . C49 . 1.385(5) yes
C48 . H481 . 0.928 no
C49 . C50 . 1.398(4) yes
C49 . H491 . 0.942 no
C50 . C51 . 1.497(4) yes
C50 . C57 . 1.396(5) yes
C51 . C52 . 1.398(4) yes
C51 . C56 . 1.389(5) yes
C52 . C53 . 1.382(5) yes
C52 . H521 . 0.939 no
C53 . N54 . 1.345(5) yes
C53 . H531 . 0.942 no
N54 . C55 . 1.327(4) yes
C55 . C56 . 1.391(5) yes
C55 . H551 . 0.943 no
C56 . H561 . 0.941 no
C57 . C58 . 1.389(5) yes
C57 . H571 . 0.934 no
C58 . H581 . 0.929 no
N59 . C60 . 1.338(5) yes
N59 . C70 . 1.328(5) yes
C60 . C61 . 1.381(5) yes
C60 . H601 . 0.941 no
C61 . C62 . 1.390(5) yes
C61 . H611 . 0.943 no
C62 . C63 . 1.487(5) yes
C62 . C69 . 1.398(5) yes
C63 . C64 . 1.393(5) yes
C63 . C68 . 1.392(5) yes
C64 . C65 . 1.383(5) yes
C64 . H641 . 0.933 no
C65 . N66 . 1.338(5) yes
C65 . H651 . 0.916 no
N66 . C67 . 1.336(5) yes
C67 . C68 . 1.396(5) yes
C67 . H671 . 0.939 no
C68 . H681 . 0.938 no
C69 . C70 . 1.390(5) yes
C69 . H691 . 0.935 no
C70 . H701 . 0.931 no

loop_
_geom_hbond_atom_site_label_D
_geom_hbond_site_symmetry_D
_geom_hbond_atom_site_label_H
_geom_hbond_site_symmetry_H
_geom_hbond_atom_site_label_A
_geom_hbond_site_symmetry_A
_geom_hbond_angle_DHA
_geom_hbond_distance_DH
_geom_hbond_distance_HA
_geom_hbond_distance_DA
_geom_hbond_publ_flag
C19 . H191 . O5 . 123 0.97 2.40 3.036(5) yes
C42 . H421 . O24 . 121 0.98 2.32 2.940(5) yes
O1 . H11 . N59 1_655 160 0.83 1.94 2.736(5) yes
O28 . H281 . N47 1_655 170 0.83 1.90 2.722(5) yes
O24 . H241 . N66 1_554 146 0.82 2.08 2.802(5) yes
O5 . H51 . N54 1_455 167 0.84 1.97 2.791(5) yes
